data_7033056
loop_
_publ_author_name
'Meesala, Yedukondalu'
'Kavala, Veerababurao'
'Chang, Hao-Ching'
'Kuo, Ting-Shen'
'Yao, Ching-Fa'
'Lee, Way-Zen'

_publ_section_title
;
 Synthesis, structures and electrochemical and photophysical properties of
 anilido-benzoxazole boron difluoride (ABB) complexes.
;
_journal_issue 3
_journal_name_full 'Dalton transactions (Cambridge, England : 2003)'
_journal_page_first 1120
_journal_page_last 1129
_journal_paper_doi 10.1039/c4dt03052d
_journal_volume 44
_journal_year 2015
_chemical_formula_moiety 'C19 H11 B Br2 F2 N2 O'
_chemical_formula_sum 'C19 H11 B Br2 F2 N2 O'
_chemical_formula_weight 491.93
_chemical_name_systematic
;
 ?
;
_space_group_IT_number 14
_symmetry_cell_setting monoclinic
_symmetry_space_group_name_Hall '-P 2ybc'
_symmetry_space_group_name_H-M 'P 1 21/c 1'
_atom_sites_solution_hydrogens geom
_atom_sites_solution_primary direct
_atom_sites_solution_secondary difmap
_audit_creation_method SHELXL-97
_cell_angle_alpha 90.00
_cell_angle_beta 100.226(5)
_cell_angle_gamma 90.00
_cell_formula_units_Z 4
_cell_length_a 12.050(3)
_cell_length_b 9.965(3)
_cell_length_c 15.290(4)
_cell_measurement_reflns_used 0
_cell_measurement_temperature 200(2)
_cell_measurement_theta_max 0
_cell_measurement_theta_min 0
_cell_volume 1806.8(8)
_computing_molecular_graphics 'Ortep-3 for Windows (Farrugia, 1997)'
_computing_publication_material 'WinGX publication routines (Farrugia, 1999)'
_computing_structure_refinement 'SHELXL-97 (Sheldrick, 1997)'
_computing_structure_solution 'SHELXS-86 (Sheldrick, 1986)'
_diffrn_ambient_temperature 200(2)
_diffrn_measured_fraction_theta_full 0.996
_diffrn_measured_fraction_theta_max 0.996
_diffrn_radiation_monochromator graphite
_diffrn_radiation_source 'fine-focus sealed tube'
_diffrn_radiation_type MoK\a
_diffrn_radiation_wavelength 0.71073
_diffrn_reflns_av_R_equivalents 0.0743
_diffrn_reflns_av_sigmaI/netI 0.1079
_diffrn_reflns_limit_h_max 8
_diffrn_reflns_limit_h_min -14
_diffrn_reflns_limit_k_max 7
_diffrn_reflns_limit_k_min -11
_diffrn_reflns_limit_l_max 18
_diffrn_reflns_limit_l_min -15
_diffrn_reflns_number 9438
_diffrn_reflns_theta_full 25.04
_diffrn_reflns_theta_max 25.04
_diffrn_reflns_theta_min 1.72
_exptl_absorpt_coefficient_mu 4.517
_exptl_absorpt_correction_T_max 0.2857
_exptl_absorpt_correction_T_min 0.1246
_exptl_absorpt_correction_type multi-scan
_exptl_crystal_colour yellow
_exptl_crystal_density_diffrn 1.808
_exptl_crystal_density_method 'not measured'
_exptl_crystal_description prism
_exptl_crystal_F_000 960
_exptl_crystal_size_max 0.79
_exptl_crystal_size_mid 0.41
_exptl_crystal_size_min 0.37
_refine_diff_density_max 0.447
_refine_diff_density_min -0.767
_refine_diff_density_rms 0.123
_refine_ls_extinction_method none
_refine_ls_goodness_of_fit_ref 0.988
_refine_ls_hydrogen_treatment constr
_refine_ls_matrix_type full
_refine_ls_number_parameters 244
_refine_ls_number_reflns 3190
_refine_ls_number_restraints 0
_refine_ls_restrained_S_all 0.988
_refine_ls_R_factor_all 0.1115
_refine_ls_R_factor_gt 0.0517
_refine_ls_shift/su_max 0.000
_refine_ls_shift/su_mean 0.000
_refine_ls_structure_factor_coef Fsqd
_refine_ls_weighting_details 'calc w=1/[\s^2^(Fo^2^)+(0.0436P)^2^+0.0000P] where P=(Fo^2^+2Fc^2^)/3'
_refine_ls_weighting_scheme calc
_refine_ls_wR_factor_gt 0.0939
_refine_ls_wR_factor_ref 0.1124
_reflns_number_gt 1905
_reflns_number_total 3190
_reflns_threshold_expression >2sigma(I)
_cod_data_source_file c4dt03052d2.cif
_cod_data_source_block a15002
_cod_depositor_comments 'Adding full bibliography for 7033051--7033056.cif.'
_cod_original_cell_volume 1806.9(8)
_cod_original_sg_symbol_H-M 'P 21/c'
_cod_database_code 7033056

loop_
_symmetry_equiv_pos_as_xyz
'x, y, z'
'-x, y+1/2, -z+1/2'
'-x, -y, -z'
'x, -y-1/2, z-1/2'

loop_
_atom_site_label
_atom_site_type_symbol
_atom_site_fract_x
_atom_site_fract_y
_atom_site_fract_z
_atom_site_U_iso_or_equiv
_atom_site_adp_type
_atom_site_occupancy
_atom_site_symmetry_multiplicity
_atom_site_calc_flag
_atom_site_refinement_flags
C1 C 0.7510(4) 0.5751(6) 1.0793(3) 0.0222(14) Uani 1 1 d .
C2 C 0.6588(4) 0.6592(6) 1.0751(4) 0.0296(15) Uani 1 1 d .
H2 H 0.5985 0.6589 1.0258 0.035 Uiso 1 1 calc R
C3 C 0.6599(5) 0.7439(6) 1.1472(4) 0.0377(17) Uani 1 1 d .
H3 H 0.5991 0.8046 1.1473 0.045 Uiso 1 1 calc R
C4 C 0.7495(5) 0.7418(7) 1.2204(4) 0.0428(18) Uani 1 1 d .
H4 H 0.7457 0.7994 1.2693 0.051 Uiso 1 1 calc R
C5 C 0.8428(5) 0.6593(6) 1.2240(4) 0.0354(17) Uani 1 1 d .
H5 H 0.9037 0.6591 1.2728 0.042 Uiso 1 1 calc R
C6 C 0.8399(4) 0.5784(6) 1.1514(4) 0.0244(14) Uani 1 1 d .
C7 C 0.8802(4) 0.4282(6) 1.0572(3) 0.0206(14) Uani 1 1 d .
C8 C 0.9386(4) 0.3280(5) 1.0183(3) 0.0168(13) Uani 1 1 d .
C9 C 1.0501(4) 0.2929(6) 1.0558(3) 0.0240(14) Uani 1 1 d .
H9 H 1.0876 0.3388 1.1070 0.029 Uiso 1 1 calc R
C10 C 1.1051(4) 0.1926(6) 1.0189(4) 0.0290(15) Uani 1 1 d .
H10 H 1.1803 0.1687 1.0440 0.035 Uiso 1 1 calc R
C11 C 1.0480(4) 0.1269(6) 0.9440(4) 0.0331(16) Uani 1 1 d .
H11 H 1.0851 0.0563 0.9190 0.040 Uiso 1 1 calc R
C12 C 0.9396(4) 0.1605(6) 0.9047(3) 0.0266(15) Uani 1 1 d .
H12 H 0.9037 0.1135 0.8533 0.032 Uiso 1 1 calc R
C13 C 0.8819(4) 0.2636(5) 0.9403(3) 0.0169(13) Uani 1 1 d .
C14 C 0.7134(4) 0.2296(6) 0.8296(3) 0.0225(14) Uani 1 1 d .
C15 C 0.6422(4) 0.1227(6) 0.8414(4) 0.0272(15) Uani 1 1 d .
C16 C 0.5750(5) 0.0620(7) 0.7698(5) 0.0430(19) Uani 1 1 d .
H16 H 0.5271 -0.0104 0.7789 0.052 Uiso 1 1 calc R
C17 C 0.5778(5) 0.1069(7) 0.6849(4) 0.0449(19) Uani 1 1 d .
H17 H 0.5296 0.0669 0.6359 0.054 Uiso 1 1 calc R
C18 C 0.6482(5) 0.2074(7) 0.6702(4) 0.0394(18) Uani 1 1 d .
H18 H 0.6506 0.2366 0.6114 0.047 Uiso 1 1 calc R
C19 C 0.7168(4) 0.2670(6) 0.7424(4) 0.0293(15) Uani 1 1 d .
B1 B 0.7091(5) 0.4243(7) 0.9325(4) 0.0222(17) Uani 1 1 d .
O1 O 0.9214(3) 0.4856(4) 1.1360(2) 0.0253(10) Uani 1 1 d .
F1 F 0.6968(2) 0.5279(3) 0.87113(19) 0.0328(9) Uani 1 1 d .
F2 F 0.6028(2) 0.3879(3) 0.94775(19) 0.0298(8) Uani 1 1 d .
Br1 Br 0.63958(5) 0.05738(7) 0.95711(5) 0.0462(2) Uani 1 1 d .
Br2 Br 0.82237(6) 0.39802(8) 0.71916(4) 0.0490(3) Uani 1 1 d .
N1 N 0.7799(3) 0.4762(4) 1.0213(3) 0.0165(10) Uani 1 1 d .
N2 N 0.7733(3) 0.3034(5) 0.9038(3) 0.0192(11) Uani 1 1 d .

loop_
_atom_site_aniso_label
_atom_site_aniso_U_11
_atom_site_aniso_U_22
_atom_site_aniso_U_33
_atom_site_aniso_U_23
_atom_site_aniso_U_13
_atom_site_aniso_U_12
C1 0.026(3) 0.016(4) 0.024(3) -0.001(3) 0.002(3) -0.003(3)
C2 0.022(3) 0.024(4) 0.041(4) -0.006(3) 0.002(3) 0.001(3)
C3 0.040(4) 0.027(5) 0.047(4) -0.019(4) 0.009(3) 0.007(3)
C4 0.050(4) 0.031(5) 0.049(4) -0.021(4) 0.013(4) 0.000(4)
C5 0.043(4) 0.032(5) 0.029(4) -0.018(3) 0.002(3) -0.004(3)
C6 0.030(3) 0.018(4) 0.024(3) -0.004(3) 0.003(3) 0.000(3)
C7 0.022(3) 0.017(4) 0.023(3) 0.000(3) 0.003(3) 0.001(3)
C8 0.024(3) 0.011(4) 0.018(3) 0.007(3) 0.008(2) 0.000(3)
C9 0.023(3) 0.026(4) 0.023(3) 0.006(3) 0.003(3) -0.001(3)
C10 0.026(3) 0.023(4) 0.039(4) 0.002(3) 0.007(3) 0.009(3)
C11 0.033(3) 0.025(4) 0.046(4) -0.004(4) 0.021(3) 0.009(3)
C12 0.030(3) 0.028(4) 0.023(3) -0.007(3) 0.008(3) 0.004(3)
C13 0.018(3) 0.012(4) 0.022(3) 0.004(3) 0.006(2) 0.003(3)
C14 0.021(3) 0.027(4) 0.019(3) -0.010(3) 0.004(2) 0.005(3)
C15 0.025(3) 0.026(4) 0.034(3) -0.011(3) 0.013(3) -0.003(3)
C16 0.029(3) 0.038(5) 0.065(5) -0.025(4) 0.015(3) -0.014(3)
C17 0.036(4) 0.049(5) 0.047(4) -0.028(4) -0.001(3) -0.005(4)
C18 0.045(4) 0.051(5) 0.020(3) -0.008(4) -0.001(3) 0.014(4)
C19 0.028(3) 0.034(5) 0.026(3) -0.009(3) 0.003(3) 0.001(3)
B1 0.022(3) 0.020(5) 0.025(4) 0.004(3) 0.003(3) 0.003(3)
O1 0.0256(19) 0.025(3) 0.024(2) -0.009(2) 0.0002(17) 0.0007(19)
F1 0.0439(18) 0.025(2) 0.0272(18) 0.0043(17) 0.0009(15) 0.0079(17)
F2 0.0200(15) 0.030(2) 0.0388(19) -0.0062(18) 0.0040(14) -0.0012(15)
Br1 0.0608(4) 0.0309(5) 0.0545(5) 0.0089(4) 0.0309(4) -0.0001(4)
Br2 0.0664(5) 0.0464(6) 0.0402(4) 0.0038(4) 0.0259(4) -0.0121(4)
N1 0.019(2) 0.011(3) 0.019(2) -0.005(2) 0.0029(19) 0.000(2)
N2 0.021(2) 0.018(3) 0.018(2) -0.003(2) 0.001(2) 0.002(2)

loop_
_atom_type_symbol
_atom_type_description
_atom_type_scat_dispersion_real
_atom_type_scat_dispersion_imag
_atom_type_scat_source
C C 0.0033 0.0016 'International Tables Vol C Tables 4.2.6.8 and 6.1.1.4'
H H 0.0000 0.0000 'International Tables Vol C Tables 4.2.6.8 and 6.1.1.4'
B B 0.0013 0.0007 'International Tables Vol C Tables 4.2.6.8 and 6.1.1.4'
O O 0.0106 0.0060 'International Tables Vol C Tables 4.2.6.8 and 6.1.1.4'
F F 0.0171 0.0103 'International Tables Vol C Tables 4.2.6.8 and 6.1.1.4'
Br Br -0.2901 2.4595 'International Tables Vol C Tables 4.2.6.8 and 6.1.1.4'
N N 0.0061 0.0033 'International Tables Vol C Tables 4.2.6.8 and 6.1.1.4'

loop_
_geom_angle_atom_site_label_1
_geom_angle_atom_site_label_2
_geom_angle_atom_site_label_3
_geom_angle
C2 C1 C6 121.4(5)
C2 C1 N1 132.8(5)
C6 C1 N1 105.8(4)
C1 C2 C3 115.9(5)
C2 C3 C4 121.3(6)
C5 C4 C3 122.8(6)
C6 C5 C4 114.5(6)
C5 C6 C1 124.1(5)
C5 C6 O1 127.5(5)
C1 C6 O1 108.5(4)
N1 C7 O1 112.4(4)
N1 C7 C8 124.5(5)
O1 C7 C8 123.1(5)
C9 C8 C7 121.0(5)
C9 C8 C13 120.8(5)
C7 C8 C13 118.2(5)
C10 C9 C8 120.6(5)
C9 C10 C11 118.4(5)
C12 C11 C10 122.5(5)
C11 C12 C13 120.3(5)
N2 C13 C12 123.4(5)
N2 C13 C8 119.2(5)
C12 C13 C8 117.4(5)
C19 C14 C15 116.8(5)
C19 C14 N2 121.6(5)
C15 C14 N2 121.5(5)
C16 C15 C14 121.2(5)
C16 C15 Br1 119.1(5)
C14 C15 Br1 119.7(4)
C17 C16 C15 119.7(6)
C18 C17 C16 121.0(6)
C17 C18 C19 119.1(6)
C18 C19 C14 122.1(6)
C18 C19 Br2 118.0(5)
C14 C19 Br2 119.8(4)
F1 B1 F2 108.5(4)
F1 B1 N2 112.9(4)
F2 B1 N2 111.6(5)
F1 B1 N1 108.6(5)
F2 B1 N1 108.6(4)
N2 B1 N1 106.4(4)
C7 O1 C6 105.8(4)
C7 N1 C1 107.5(4)
C7 N1 B1 124.1(4)
C1 N1 B1 128.4(4)
C13 N2 C14 118.6(4)
C13 N2 B1 126.6(4)
C14 N2 B1 114.8(4)

loop_
_geom_bond_atom_site_label_1
_geom_bond_atom_site_label_2
_geom_bond_distance
C1 C2 1.384(7)
C1 C6 1.394(7)
C1 N1 1.411(6)
C2 C3 1.387(7)
C3 C4 1.410(8)
C4 C5 1.386(8)
C5 C6 1.368(7)
C6 O1 1.398(6)
C7 N1 1.325(6)
C7 O1 1.347(6)
C7 C8 1.412(7)
C8 C9 1.408(7)
C8 C13 1.418(7)
C9 C10 1.374(7)
C10 C11 1.390(7)
C11 C12 1.379(7)
C12 C13 1.403(7)
C13 N2 1.386(6)
C14 C19 1.392(7)
C14 C15 1.400(7)
C14 N2 1.434(6)
C15 C16 1.381(8)
C15 Br1 1.890(6)
C16 C17 1.379(9)
C17 C18 1.357(8)
C18 C19 1.389(8)
C19 Br2 1.900(6)
B1 F1 1.385(7)
B1 F2 1.389(6)
B1 N2 1.538(7)
B1 N1 1.558(7)
